data_2241063
loop_
_publ_author_name
'Sch\"afer, Andreas'
'Golz, Christopher'
'Preut, Hans'
'Strohmann, Carsten'
'Hiersemann, Martin'

_publ_section_title
;
 Crystal structure of
 <i>rac</i>-(3a<i>R</i>,4<i>S</i>,5a<i>R</i>,6<i>S</i>,9<i>R</i>,10a<i>S</i>,10b<i>R</i>)-3a,5a,9-trimethyltetradecahydro-6,9-epoxycyclohepta[<i>e</i>]inden-4-ol
 monohydrate
;
_journal_issue 9
_journal_name_full 'Acta Crystallographica Section E'
_journal_page_first o690
_journal_page_last o691
_journal_paper_doi 10.1107/S2056989015015698
_journal_volume 71
_journal_year 2015
_chemical_formula_iupac 'C17 H28 O2, H2 O'
_chemical_formula_moiety 'C17 H28 O2, H2 O'
_chemical_formula_sum 'C17 H30 O3'
_chemical_formula_weight 282.41
_chemical_name_systematic
'<i>rac</i>-(3a<i>R</i>,4<i>S</i>,5a<i>R</i>,6<i>S</i>,9<i>R</i>,10a<i>S</i>,10b<i>R</i>)-3a,5a,9-Trimethyltetradecahydro-6,9-epoxycyclohepta[<i>e</i>]inden-4-ol monohydrate'
_space_group_crystal_system tetragonal
_space_group_IT_number 82
_space_group_name_Hall 'I -4'
_space_group_name_H-M_alt 'I -4'
_symmetry_space_group_name_Hall 'I -4'
_symmetry_space_group_name_H-M 'I -4'
_atom_sites_solution_hydrogens mixed
_atom_sites_solution_primary direct
_atom_sites_solution_secondary difmap
_audit_creation_method SHELXL-2013
_cell_angle_alpha 90
_cell_angle_beta 90
_cell_angle_gamma 90
_cell_formula_units_Z 16
_cell_length_a 25.3756(9)
_cell_length_b 25.3756(9)
_cell_length_c 9.6397(6)
_cell_measurement_reflns_used 5041
_cell_measurement_temperature 173(2)
_cell_measurement_theta_max 25.7770
_cell_measurement_theta_min 2.5370
_cell_volume 6207.2(5)
_computing_cell_refinement
;
CrysAlis CCD (Oxford Diffraction, 2008)
;
_computing_data_collection
;
CrysAlis CCD (Oxford Diffraction, 2008)
;
_computing_data_reduction
;
CrysAlis CCD (Oxford Diffraction, 2008)
;
_computing_molecular_graphics
;
SHELXTL-Plus (Sheldrick, 2008)
;
_computing_publication_material
;
SHELXL97 (Sheldrick, 2008) and PLATON (Spek, 2009)
;
_computing_structure_refinement
;
SHELXL2013 (Sheldrick, 2015)
;
_computing_structure_solution
;
ShelXD (Sheldrick, 2008)
;
_diffrn_ambient_temperature 173(2)
_diffrn_detector_area_resol_mean 16.0560
_diffrn_measured_fraction_theta_full 0.999
_diffrn_measured_fraction_theta_max 0.999
_diffrn_measurement_device 'four-circle diffractometer'
_diffrn_measurement_device_type 'Agilent Xcalibur Sapphire3'
_diffrn_measurement_method '\w scans'
_diffrn_radiation_monochromator graphite
_diffrn_radiation_type MoK\a
_diffrn_radiation_wavelength 0.71073
_diffrn_reflns_av_R_equivalents 0.0867
_diffrn_reflns_limit_h_max 31
_diffrn_reflns_limit_h_min -31
_diffrn_reflns_limit_k_max 32
_diffrn_reflns_limit_k_min -32
_diffrn_reflns_limit_l_max 12
_diffrn_reflns_limit_l_min -12
_diffrn_reflns_number 36469
_diffrn_reflns_theta_full 26.000
_diffrn_reflns_theta_max 26.990
_diffrn_reflns_theta_min 2.260
_exptl_absorpt_coefficient_mu 0.080
_exptl_absorpt_correction_T_max 1.0
_exptl_absorpt_correction_T_min 0.97807
_exptl_absorpt_correction_type multi-scan
_exptl_absorpt_process_details
;
(CrysAlis PRO; Agilent, 2014)
;
_exptl_crystal_colour colourless
_exptl_crystal_density_diffrn 1.209
_exptl_crystal_description plank
_exptl_crystal_F_000 2496
_exptl_crystal_size_max 0.32
_exptl_crystal_size_mid 0.13
_exptl_crystal_size_min 0.10
_refine_diff_density_max 0.189
_refine_diff_density_min -0.271
_refine_ls_extinction_method none
_refine_ls_goodness_of_fit_ref 1.028
_refine_ls_hydrogen_treatment mixed
_refine_ls_matrix_type full
_refine_ls_number_parameters 391
_refine_ls_number_reflns 6781
_refine_ls_number_restraints 6
_refine_ls_restrained_S_all 1.028
_refine_ls_R_factor_all 0.0884
_refine_ls_R_factor_gt 0.0514
_refine_ls_shift/su_max 0.000
_refine_ls_shift/su_mean 0.000
_refine_ls_structure_factor_coef Fsqd
_refine_ls_weighting_details 'w=1/[\s^2^(Fo^2^)+(0.0458P)^2^] where P=(Fo^2^+2Fc^2^)/3'
_refine_ls_weighting_scheme calc
_refine_ls_wR_factor_gt 0.0958
_refine_ls_wR_factor_ref 0.1090
_reflns_number_gt 4846
_reflns_number_total 6781
_reflns_threshold_expression 'I > 2\s(I)'
_cod_data_source_file fk2090sup1.cif
_cod_data_source_block I
_cod_original_cell_volume 6207.2(6)
_cod_database_code 2241063
_shelx_space_group_comment
;
The symmetry employed for this shelxl refinement is uniquely defined
by the following loop, which should always be used as a source of
symmetry information in preference to the above space-group names.
They are only intended as comments.
;
_shelxl_version_number 2.013

loop_
_space_group_symop_operation_xyz
'x, y, z'
'y, -x, -z'
'-x, -y, z'
'-y, x, -z'
'x+1/2, y+1/2, z+1/2'
'y+1/2, -x+1/2, -z+1/2'
'-x+1/2, -y+1/2, z+1/2'
'-y+1/2, x+1/2, -z+1/2'

loop_
_atom_site_type_symbol
_atom_site_label
_atom_site_fract_x
_atom_site_fract_y
_atom_site_fract_z
_atom_site_U_iso_or_equiv
_atom_site_adp_type
_atom_site_calc_flag
_atom_site_occupancy
O O1 0.66099(9) 0.59249(8) 0.4355(3) 0.0213(6) Uani d 1
O O2 0.73096(9) 0.51802(10) 0.0043(3) 0.0258(6) Uani d 1
H H2 0.7353(16) 0.5049(14) -0.076(2) 0.050(13) Uiso d 1
O O6 0.75052(11) 0.46581(11) 0.7572(3) 0.0304(6) Uani d 1
H H6A 0.7767(9) 0.4458(11) 0.768(4) 0.024(10) Uiso d 1
H H6B 0.7522(18) 0.4812(16) 0.679(3) 0.061(16) Uiso d 1
C C1 0.67949(15) 0.68384(14) 0.4781(4) 0.0300(9) Uani d 1
H H1A 0.7150 0.6801 0.4391 0.045 Uiso calc 1
H H1B 0.6804 0.6761 0.5777 0.045 Uiso calc 1
H H1C 0.6670 0.7200 0.4637 0.045 Uiso calc 1
C C2 0.64250(13) 0.64565(13) 0.4066(4) 0.0216(8) Uani d 1
C C3 0.58635(13) 0.64494(13) 0.4660(4) 0.0263(8) Uani d 1
H H3A 0.5625 0.6675 0.4105 0.032 Uiso calc 1
H H3B 0.5860 0.6572 0.5635 0.032 Uiso calc 1
C C4 0.56997(13) 0.58639(13) 0.4558(4) 0.0268(8) Uani d 1
H H4A 0.5624 0.5716 0.5488 0.032 Uiso calc 1
H H4B 0.5384 0.5821 0.3964 0.032 Uiso calc 1
C C5 0.61801(13) 0.55991(13) 0.3907(4) 0.0213(8) Uani d 1
H H5 0.6222 0.5237 0.4299 0.026 Uiso calc 1
C C6 0.61716(12) 0.55698(12) 0.2318(4) 0.0177(7) Uani d 1
C C7 0.57268(13) 0.51931(13) 0.1867(4) 0.0280(9) Uani d 1
H H7A 0.5720 0.5170 0.0853 0.042 Uiso calc 1
H H7B 0.5388 0.5328 0.2202 0.042 Uiso calc 1
H H7C 0.5790 0.4843 0.2260 0.042 Uiso calc 1
C C8 0.60877(12) 0.61283(12) 0.1714(4) 0.0183(8) Uani d 1
H H8 0.5714 0.6225 0.1923 0.022 Uiso calc 1
C C9 0.64334(12) 0.65322(13) 0.2491(4) 0.0191(8) Uani d 1
H H9A 0.6801 0.6501 0.2157 0.023 Uiso calc 1
H H9B 0.6308 0.6892 0.2269 0.023 Uiso calc 1
C C10 0.61376(12) 0.61247(12) 0.0109(4) 0.0173(8) Uani d 1
H H10 0.5813 0.5957 -0.0278 0.021 Uiso calc 1
C C11 0.61827(13) 0.66842(13) -0.0518(4) 0.0232(8) Uani d 1
H H11A 0.6002 0.6702 -0.1427 0.028 Uiso calc 1
H H11B 0.6023 0.6948 0.0110 0.028 Uiso calc 1
C C12 0.67794(14) 0.67872(13) -0.0688(4) 0.0263(9) Uani d 1
H H12A 0.6855 0.6929 -0.1624 0.032 Uiso calc 1
H H12B 0.6902 0.7046 0.0011 0.032 Uiso calc 1
C C13 0.70590(13) 0.62545(12) -0.0479(4) 0.0232(8) Uani d 1
H H13A 0.7247 0.6248 0.0420 0.028 Uiso calc 1
H H13B 0.7317 0.6191 -0.1232 0.028 Uiso calc 1
C C14 0.66210(13) 0.58337(13) -0.0508(4) 0.0191(8) Uani d 1
C C15 0.67692(12) 0.53245(13) 0.0275(4) 0.0190(8) Uani d 1
H H15 0.6540 0.5032 -0.0071 0.023 Uiso calc 1
C C16 0.67084(13) 0.53596(13) 0.1838(4) 0.0193(8) Uani d 1
H H16A 0.6988 0.5592 0.2208 0.023 Uiso calc 1
H H16B 0.6762 0.5005 0.2239 0.023 Uiso calc 1
C C17 0.65058(14) 0.56877(15) -0.2027(4) 0.0284(9) Uani d 1
H H17A 0.6438 0.6009 -0.2562 0.043 Uiso calc 1
H H17B 0.6196 0.5458 -0.2067 0.043 Uiso calc 1
H H17C 0.6810 0.5503 -0.2420 0.043 Uiso calc 1
O O3 0.84108(9) 0.40046(9) -0.1931(3) 0.0228(6) Uani d 1
O O4 0.78753(10) 0.48936(10) 0.2508(3) 0.0308(6) Uani d 1
H H4 0.7724(16) 0.4988(17) 0.178(3) 0.062(16) Uiso d 1
O O5 0.74801(11) 0.52401(11) 0.5073(3) 0.0349(7) Uani d 1
H H5A 0.7219(12) 0.5445(15) 0.499(6) 0.084(19) Uiso d 1
H H5B 0.7591(19) 0.5138(19) 0.429(3) 0.088(19) Uiso d 1
C C18 0.80880(15) 0.31274(14) -0.2298(5) 0.0339(10) Uani d 1
H H18A 0.8093 0.3188 -0.3302 0.051 Uiso calc 1
H H18B 0.7745 0.3232 -0.1923 0.051 Uiso calc 1
H H18C 0.8149 0.2753 -0.2108 0.051 Uiso calc 1
C C19 0.85175(13) 0.34518(13) -0.1618(4) 0.0224(8) Uani d 1
C C20 0.90685(14) 0.33742(14) -0.2224(4) 0.0301(9) Uani d 1
H H20A 0.9049 0.3251 -0.3197 0.036 Uiso calc 1
H H20B 0.9271 0.3115 -0.1674 0.036 Uiso calc 1
C C21 0.93216(14) 0.39215(14) -0.2139(4) 0.0298(9) Uani d 1
H H21A 0.9423 0.4050 -0.3072 0.036 Uiso calc 1
H H21B 0.9638 0.3916 -0.1537 0.036 Uiso calc 1
C C22 0.88853(13) 0.42672(14) -0.1508(4) 0.0244(8) Uani d 1
H H22 0.8899 0.4628 -0.1924 0.029 Uiso calc 1
C C23 0.89047(13) 0.43070(13) 0.0088(4) 0.0209(8) Uani d 1
C C24 0.93975(13) 0.46248(14) 0.0502(4) 0.0314(9) Uani d 1
H H24A 0.9382 0.4975 0.0075 0.047 Uiso calc 1
H H24B 0.9714 0.4440 0.0182 0.047 Uiso calc 1
H H24C 0.9410 0.4662 0.1514 0.047 Uiso calc 1
C C25 0.89094(12) 0.37507(13) 0.0714(4) 0.0195(8) Uani d 1
H H25 0.9265 0.3601 0.0502 0.023 Uiso calc 1
C C26 0.85069(13) 0.33920(13) -0.0037(4) 0.0215(8) Uani d 1
H H26A 0.8582 0.3020 0.0204 0.026 Uiso calc 1
H H26B 0.8149 0.3476 0.0303 0.026 Uiso calc 1
C C27 0.88639(12) 0.37606(12) 0.2315(4) 0.0194(8) Uani d 1
H H27 0.9210 0.3880 0.2699 0.023 Uiso calc 1
C C28 0.87333(13) 0.32212(13) 0.2959(4) 0.0251(8) Uani d 1
H H28A 0.8855 0.2933 0.2347 0.030 Uiso calc 1
H H28B 0.8906 0.3183 0.3874 0.030 Uiso calc 1
C C29 0.81308(14) 0.32045(13) 0.3117(4) 0.0272(9) Uani d 1
H H29A 0.8033 0.3077 0.4053 0.033 Uiso calc 1
H H29B 0.7974 0.2965 0.2418 0.033 Uiso calc 1
C C30 0.79305(13) 0.37761(13) 0.2896(4) 0.0237(8) Uani d 1
H H30A 0.7747 0.3809 0.1994 0.028 Uiso calc 1
H H30B 0.7684 0.3878 0.3645 0.028 Uiso calc 1
C C31 0.84251(12) 0.41241(13) 0.2926(4) 0.0200(8) Uani d 1
C C32 0.83662(13) 0.46477(13) 0.2139(4) 0.0236(8) Uani d 1
H H32 0.8657 0.4886 0.2451 0.028 Uiso calc 1
C C33 0.84067(13) 0.45958(13) 0.0579(4) 0.0207(8) Uani d 1
H H33A 0.8402 0.4953 0.0163 0.025 Uiso calc 1
H H33B 0.8093 0.4404 0.0234 0.025 Uiso calc 1
C C34 0.85574(14) 0.42541(14) 0.4452(4) 0.0296(9) Uani d 1
H H34A 0.8560 0.3929 0.4999 0.044 Uiso calc 1
H H34B 0.8291 0.4495 0.4825 0.044 Uiso calc 1
H H34C 0.8905 0.4421 0.4500 0.044 Uiso calc 1

loop_
_atom_site_aniso_label
_atom_site_aniso_U_11
_atom_site_aniso_U_22
_atom_site_aniso_U_33
_atom_site_aniso_U_12
_atom_site_aniso_U_13
_atom_site_aniso_U_23
O1 0.0250(13) 0.0208(12) 0.0182(14) 0.0045(10) -0.0002(10) 0.0000(10)
O2 0.0251(14) 0.0325(15) 0.0199(15) 0.0134(11) 0.0007(11) -0.0012(12)
O6 0.0295(15) 0.0372(16) 0.0245(16) 0.0122(13) 0.0004(13) -0.0016(13)
C1 0.039(2) 0.032(2) 0.019(2) 0.0025(17) -0.0010(17) -0.0052(17)
C2 0.0256(19) 0.0194(18) 0.020(2) 0.0064(15) 0.0000(15) -0.0027(15)
C3 0.029(2) 0.030(2) 0.020(2) 0.0094(15) 0.0055(16) -0.0004(17)
C4 0.0252(19) 0.032(2) 0.023(2) 0.0007(16) 0.0059(16) 0.0034(16)
C5 0.0217(19) 0.0206(19) 0.022(2) -0.0002(15) 0.0013(15) 0.0039(15)
C6 0.0172(17) 0.0171(17) 0.0188(19) -0.0006(13) 0.0027(15) 0.0025(14)
C7 0.030(2) 0.026(2) 0.028(2) -0.0068(16) 0.0019(17) 0.0016(17)
C8 0.0112(16) 0.0232(18) 0.020(2) 0.0025(14) 0.0017(14) -0.0004(15)
C9 0.0183(17) 0.0175(17) 0.022(2) 0.0013(14) 0.0008(15) 0.0008(15)
C10 0.0163(17) 0.0214(18) 0.0143(19) 0.0006(14) -0.0020(14) 0.0009(14)
C11 0.0257(19) 0.0263(19) 0.018(2) 0.0058(15) 0.0009(16) 0.0027(15)
C12 0.031(2) 0.0223(19) 0.025(2) -0.0002(15) 0.0020(17) 0.0053(16)
C13 0.0222(19) 0.0278(19) 0.020(2) 0.0021(15) 0.0042(16) 0.0047(17)
C14 0.0192(18) 0.0222(18) 0.0159(19) 0.0056(14) 0.0004(15) -0.0004(15)
C15 0.0176(17) 0.0201(18) 0.0192(19) 0.0042(13) 0.0004(14) -0.0012(15)
C16 0.0198(18) 0.0198(18) 0.0183(19) 0.0017(14) -0.0012(14) 0.0022(15)
C17 0.030(2) 0.036(2) 0.020(2) 0.0096(16) -0.0001(17) -0.0002(17)
O3 0.0232(13) 0.0230(13) 0.0224(14) 0.0051(10) -0.0009(11) 0.0018(11)
O4 0.0348(15) 0.0374(15) 0.0201(15) 0.0189(12) -0.0001(12) -0.0016(12)
O5 0.0362(17) 0.0435(17) 0.0249(17) 0.0149(14) -0.0010(14) -0.0008(14)
C18 0.039(2) 0.032(2) 0.031(2) 0.0047(18) 0.0008(19) -0.0083(18)
C19 0.025(2) 0.0228(19) 0.019(2) 0.0065(15) 0.0024(15) 0.0023(16)
C20 0.032(2) 0.035(2) 0.023(2) 0.0110(17) 0.0044(17) 0.0010(18)
C21 0.025(2) 0.045(2) 0.020(2) 0.0035(17) 0.0083(15) 0.0069(18)
C22 0.0221(19) 0.026(2) 0.025(2) 0.0011(16) 0.0050(16) 0.0076(16)
C23 0.0186(18) 0.0193(18) 0.025(2) -0.0003(14) 0.0019(15) 0.0054(15)
C24 0.0239(19) 0.032(2) 0.038(2) -0.0071(16) 0.0020(18) 0.0081(18)
C25 0.0149(17) 0.0240(19) 0.020(2) 0.0041(14) 0.0020(15) 0.0051(15)
C26 0.0237(19) 0.0178(18) 0.023(2) 0.0006(14) 0.0012(16) 0.0012(15)
C27 0.0157(17) 0.0188(18) 0.024(2) 0.0023(13) -0.0029(15) 0.0025(15)
C28 0.029(2) 0.0245(19) 0.022(2) 0.0068(15) 0.0002(17) 0.0048(16)
C29 0.031(2) 0.026(2) 0.025(2) -0.0026(16) 0.0046(17) 0.0038(17)
C30 0.0201(18) 0.029(2) 0.022(2) 0.0010(15) 0.0041(16) 0.0026(17)
C31 0.0197(18) 0.0238(19) 0.0167(19) 0.0011(14) -0.0018(15) 0.0003(15)
C32 0.0193(18) 0.0239(19) 0.028(2) 0.0027(14) -0.0030(16) -0.0018(16)
C33 0.0236(18) 0.0175(17) 0.021(2) 0.0032(14) -0.0020(16) 0.0051(15)
C34 0.033(2) 0.031(2) 0.025(2) 0.0045(17) -0.0052(18) -0.0001(18)

loop_
_atom_type_symbol
_atom_type_description
_atom_type_scat_dispersion_real
_atom_type_scat_dispersion_imag
_atom_type_scat_source
C C 0.0033 0.0016 'International Tables Vol C Tables 4.2.6.8 and 6.1.1.4'
H H 0.0000 0.0000 'International Tables Vol C Tables 4.2.6.8 and 6.1.1.4'
O O 0.0106 0.0060 'International Tables Vol C Tables 4.2.6.8 and 6.1.1.4'

loop_
_geom_angle_atom_site_label_1
_geom_angle_atom_site_label_2
_geom_angle_atom_site_label_3
_geom_angle
C5 O1 C2 103.4(2)
C15 O2 H2 112(3)
H6A O6 H6B 111(4)
C2 C1 H1A 109.5
C2 C1 H1B 109.5
H1A C1 H1B 109.5
C2 C1 H1C 109.5
H1A C1 H1C 109.5
H1B C1 H1C 109.5
O1 C2 C1 107.8(3)
O1 C2 C9 107.6(3)
C1 C2 C9 111.3(3)
O1 C2 C3 102.5(3)
C1 C2 C3 114.4(3)
C9 C2 C3 112.6(3)
C2 C3 C4 103.7(3)
C2 C3 H3A 111.0
C4 C3 H3A 111.0
C2 C3 H3B 111.0
C4 C3 H3B 111.0
H3A C3 H3B 109.0
C5 C4 C3 103.6(3)
C5 C4 H4A 111.0
C3 C4 H4A 111.0
C5 C4 H4B 111.0
C3 C4 H4B 111.0
H4A C4 H4B 109.0
O1 C5 C4 103.3(3)
O1 C5 C6 109.8(3)
C4 C5 C6 114.9(3)
O1 C5 H5 109.5
C4 C5 H5 109.5
C6 C5 H5 109.5
C5 C6 C16 107.8(3)
C5 C6 C7 108.8(3)
C16 C6 C7 110.4(3)
C5 C6 C8 109.5(3)
C16 C6 C8 109.1(3)
C7 C6 C8 111.2(3)
C6 C7 H7A 109.5
C6 C7 H7B 109.5
H7A C7 H7B 109.5
C6 C7 H7C 109.5
H7A C7 H7C 109.5
H7B C7 H7C 109.5
C9 C8 C6 110.3(3)
C9 C8 C10 116.2(3)
C6 C8 C10 111.0(3)
C9 C8 H8 106.2
C6 C8 H8 106.2
C10 C8 H8 106.2
C2 C9 C8 112.9(3)
C2 C9 H9A 109.0
C8 C9 H9A 109.0
C2 C9 H9B 109.0
C8 C9 H9B 109.0
H9A C9 H9B 107.8
C11 C10 C14 103.2(3)
C11 C10 C8 112.9(3)
C14 C10 C8 116.7(3)
C11 C10 H10 107.9
C14 C10 H10 107.9
C8 C10 H10 107.9
C12 C11 C10 105.6(3)
C12 C11 H11A 110.6
C10 C11 H11A 110.6
C12 C11 H11B 110.6
C10 C11 H11B 110.6
H11A C11 H11B 108.7
C13 C12 C11 106.8(3)
C13 C12 H12A 110.4
C11 C12 H12A 110.4
C13 C12 H12B 110.4
C11 C12 H12B 110.4
H12A C12 H12B 108.6
C12 C13 C14 105.9(3)
C12 C13 H13A 110.6
C14 C13 H13A 110.6
C12 C13 H13B 110.6
C14 C13 H13B 110.6
H13A C13 H13B 108.7
C17 C14 C13 108.7(3)
C17 C14 C15 108.1(3)
C13 C14 C15 113.3(3)
C17 C14 C10 109.2(3)
C13 C14 C10 103.5(3)
C15 C14 C10 113.9(3)
O2 C15 C16 105.5(3)
O2 C15 C14 111.7(3)
C16 C15 C14 114.3(3)
O2 C15 H15 108.4
C16 C15 H15 108.4
C14 C15 H15 108.4
C15 C16 C6 114.2(3)
C15 C16 H16A 108.7
C6 C16 H16A 108.7
C15 C16 H16B 108.7
C6 C16 H16B 108.7
H16A C16 H16B 107.6
C14 C17 H17A 109.5
C14 C17 H17B 109.5
H17A C17 H17B 109.5
C14 C17 H17C 109.5
H17A C17 H17C 109.5
H17B C17 H17C 109.5
C22 O3 C19 103.4(2)
C32 O4 H4 108(3)
H5A O5 H5B 111(5)
C19 C18 H18A 109.5
C19 C18 H18B 109.5
H18A C18 H18B 109.5
C19 C18 H18C 109.5
H18A C18 H18C 109.5
H18B C18 H18C 109.5
O3 C19 C18 107.4(3)
O3 C19 C20 102.4(3)
C18 C19 C20 115.0(3)
O3 C19 C26 107.3(3)
C18 C19 C26 111.3(3)
C20 C19 C26 112.6(3)
C19 C20 C21 104.3(3)
C19 C20 H20A 110.9
C21 C20 H20A 110.9
C19 C20 H20B 110.9
C21 C20 H20B 110.9
H20A C20 H20B 108.9
C20 C21 C22 103.7(3)
C20 C21 H21A 111.0
C22 C21 H21A 111.0
C20 C21 H21B 111.0
C22 C21 H21B 111.0
H21A C21 H21B 109.0
O3 C22 C21 103.1(3)
O3 C22 C23 109.9(3)
C21 C22 C23 114.2(3)
O3 C22 H22 109.8
C21 C22 H22 109.8
C23 C22 H22 109.8
C25 C23 C33 108.9(3)
C25 C23 C24 111.9(3)
C33 C23 C24 109.8(3)
C25 C23 C22 109.4(3)
C33 C23 C22 108.2(3)
C24 C23 C22 108.6(3)
C23 C24 H24A 109.5
C23 C24 H24B 109.5
H24A C24 H24B 109.5
C23 C24 H24C 109.5
H24A C24 H24C 109.5
H24B C24 H24C 109.5
C23 C25 C26 110.6(3)
C23 C25 C27 112.1(3)
C26 C25 C27 115.2(3)
C23 C25 H25 106.1
C26 C25 H25 106.1
C27 C25 H25 106.1
C19 C26 C25 113.3(3)
C19 C26 H26A 108.9
C25 C26 H26A 108.9
C19 C26 H26B 108.9
C25 C26 H26B 108.9
H26A C26 H26B 107.7
C28 C27 C25 113.8(3)
C28 C27 C31 102.7(3)
C25 C27 C31 116.0(3)
C28 C27 H27 108.0
C25 C27 H27 108.0
C31 C27 H27 108.0
C29 C28 C27 106.2(3)
C29 C28 H28A 110.5
C27 C28 H28A 110.5
C29 C28 H28B 110.5
C27 C28 H28B 110.5
H28A C28 H28B 108.7
C28 C29 C30 106.6(3)
C28 C29 H29A 110.4
C30 C29 H29A 110.4
C28 C29 H29B 110.4
C30 C29 H29B 110.4
H29A C29 H29B 108.6
C31 C30 C29 105.5(3)
C31 C30 H30A 110.6
C29 C30 H30A 110.6
C31 C30 H30B 110.6
C29 C30 H30B 110.6
H30A C30 H30B 108.8
C30 C31 C32 114.1(3)
C30 C31 C34 108.6(3)
C32 C31 C34 107.8(3)
C30 C31 C27 103.7(3)
C32 C31 C27 113.2(3)
C34 C31 C27 109.3(3)
O4 C32 C33 110.1(3)
O4 C32 C31 109.7(3)
C33 C32 C31 114.1(3)
O4 C32 H32 107.6
C33 C32 H32 107.6
C31 C32 H32 107.6
C32 C33 C23 113.8(3)
C32 C33 H33A 108.8
C23 C33 H33A 108.8
C32 C33 H33B 108.8
C23 C33 H33B 108.8
H33A C33 H33B 107.7
C31 C34 H34A 109.5
C31 C34 H34B 109.5
H34A C34 H34B 109.5
C31 C34 H34C 109.5
H34A C34 H34C 109.5
H34B C34 H34C 109.5

loop_
_geom_bond_atom_site_label_1
_geom_bond_atom_site_label_2
_geom_bond_distance
O1 C5 1.435(4)
O1 C2 1.455(4)
O2 C15 1.437(4)
O2 H2 0.846(14)
O6 H6A 0.844(13)
O6 H6B 0.847(14)
C1 C2 1.515(5)
C1 H1A 0.9800
C1 H1B 0.9800
C1 H1C 0.9800
C2 C9 1.530(5)
C2 C3 1.536(5)
C3 C4 1.546(5)
C3 H3A 0.9900
C3 H3B 0.9900
C4 C5 1.527(5)
C4 H4A 0.9900
C4 H4B 0.9900
C5 C6 1.533(5)
C5 H5 1.0000
C6 C16 1.535(4)
C6 C7 1.542(4)
C6 C8 1.547(4)
C7 H7A 0.9800
C7 H7B 0.9800
C7 H7C 0.9800
C8 C9 1.543(5)
C8 C10 1.553(5)
C8 H8 1.0000
C9 H9A 0.9900
C9 H9B 0.9900
C10 C11 1.547(4)
C10 C14 1.550(4)
C10 H10 1.0000
C11 C12 1.545(5)
C11 H11A 0.9900
C11 H11B 0.9900
C12 C13 1.540(4)
C12 H12A 0.9900
C12 H12B 0.9900
C13 C14 1.542(4)
C13 H13A 0.9900
C13 H13B 0.9900
C14 C17 1.539(5)
C14 C15 1.543(4)
C15 C16 1.517(5)
C15 H15 1.0000
C16 H16A 0.9900
C16 H16B 0.9900
C17 H17A 0.9800
C17 H17B 0.9800
C17 H17C 0.9800
O3 C22 1.435(4)
O3 C19 1.460(4)
O4 C32 1.438(4)
O4 H4 0.838(14)
O5 H5A 0.845(14)
O5 H5B 0.848(14)
C18 C19 1.515(5)
C18 H18A 0.9800
C18 H18B 0.9800
C18 H18C 0.9800
C19 C20 1.528(5)
C19 C26 1.532(5)
C20 C21 1.532(5)
C20 H20A 0.9900
C20 H20B 0.9900
C21 C22 1.538(5)
C21 H21A 0.9900
C21 H21B 0.9900
C22 C23 1.542(5)
C22 H22 1.0000
C23 C25 1.535(4)
C23 C33 1.536(5)
C23 C24 1.541(5)
C24 H24A 0.9800
C24 H24B 0.9800
C24 H24C 0.9800
C25 C26 1.548(5)
C25 C27 1.548(5)
C25 H25 1.0000
C26 H26A 0.9900
C26 H26B 0.9900
C27 C28 1.539(4)
C27 C31 1.561(5)
C27 H27 1.0000
C28 C29 1.537(5)
C28 H28A 0.9900
C28 H28B 0.9900
C29 C30 1.551(5)
C29 H29A 0.9900
C29 H29B 0.9900
C30 C31 1.535(4)
C30 H30A 0.9900
C30 H30B 0.9900
C31 C32 1.537(5)
C31 C34 1.545(5)
C32 C33 1.513(5)
C32 H32 1.0000
C33 H33A 0.9900
C33 H33B 0.9900
C34 H34A 0.9800
C34 H34B 0.9800
C34 H34C 0.9800

loop_
_geom_hbond_atom_site_label_D
_geom_hbond_atom_site_label_H
_geom_hbond_atom_site_label_A
_geom_hbond_site_symmetry_A
_geom_hbond_distance_DH
_geom_hbond_distance_HA
_geom_hbond_distance_DA
_geom_hbond_angle_DHA
O2 H2 O6 1_554 0.846(14) 1.932(16) 2.770(4) 171(4)
O6 H6A O3 1_556 0.844(13) 2.032(14) 2.874(3) 176(4)
O4 H4 O2 . 0.838(14) 2.034(15) 2.871(3) 176(4)
O5 H5A O1 . 0.845(14) 2.061(18) 2.894(3) 169(5)
O6 H6B O5 . 0.847(14) 1.985(16) 2.826(4) 172(5)
O5 H5B O4 . 0.848(14) 1.961(15) 2.809(4) 178(5)

loop_
_geom_torsion_atom_site_label_1
_geom_torsion_atom_site_label_2
_geom_torsion_atom_site_label_3
_geom_torsion_atom_site_label_4
_geom_torsion
C5 O1 C2 C1 167.9(3)
C5 O1 C2 C9 -72.1(3)
C5 O1 C2 C3 46.8(3)
O1 C2 C3 C4 -27.2(3)
C1 C2 C3 C4 -143.6(3)
C9 C2 C3 C4 88.1(3)
C2 C3 C4 C5 -0.5(4)
C2 O1 C5 C4 -47.5(3)
C2 O1 C5 C6 75.5(3)
C3 C4 C5 O1 28.6(3)
C3 C4 C5 C6 -91.0(3)
O1 C5 C6 C16 57.0(3)
C4 C5 C6 C16 172.9(3)
O1 C5 C6 C7 176.8(2)
C4 C5 C6 C7 -67.3(4)
O1 C5 C6 C8 -61.5(3)
C4 C5 C6 C8 54.3(4)
C5 C6 C8 C9 43.5(4)
C16 C6 C8 C9 -74.2(3)
C7 C6 C8 C9 163.8(3)
C5 C6 C8 C10 173.8(3)
C16 C6 C8 C10 56.1(3)
C7 C6 C8 C10 -66.0(3)
O1 C2 C9 C8 58.6(3)
C1 C2 C9 C8 176.5(3)
C3 C2 C9 C8 -53.6(4)
C6 C8 C9 C2 -43.9(4)
C10 C8 C9 C2 -171.4(3)
C9 C8 C10 C11 -39.9(4)
C6 C8 C10 C11 -167.0(2)
C9 C8 C10 C14 79.5(4)
C6 C8 C10 C14 -47.6(4)
C14 C10 C11 C12 -31.8(3)
C8 C10 C11 C12 95.1(3)
C10 C11 C12 C13 12.5(4)
C11 C12 C13 C14 11.9(4)
C12 C13 C14 C17 84.5(3)
C12 C13 C14 C15 -155.4(3)
C12 C13 C14 C10 -31.6(3)
C11 C10 C14 C17 -76.7(3)
C8 C10 C14 C17 158.8(3)
C11 C10 C14 C13 39.0(3)
C8 C10 C14 C13 -85.5(3)
C11 C10 C14 C15 162.5(3)
C8 C10 C14 C15 38.0(4)
C17 C14 C15 O2 80.7(3)
C13 C14 C15 O2 -39.8(4)
C10 C14 C15 O2 -157.8(3)
C17 C14 C15 C16 -159.7(3)
C13 C14 C15 C16 79.8(4)
C10 C14 C15 C16 -38.2(4)
O2 C15 C16 C6 173.6(2)
C14 C15 C16 C6 50.5(4)
C5 C6 C16 C15 -178.1(3)
C7 C6 C16 C15 63.2(4)
C8 C6 C16 C15 -59.3(4)
C22 O3 C19 C18 -168.4(3)
C22 O3 C19 C20 -46.9(3)
C22 O3 C19 C26 71.8(3)
O3 C19 C20 C21 28.1(4)
C18 C19 C20 C21 144.3(3)
C26 C19 C20 C21 -86.8(3)
C19 C20 C21 C22 -0.8(4)
C19 O3 C22 C21 46.5(3)
C19 O3 C22 C23 -75.6(3)
C20 C21 C22 O3 -27.3(4)
C20 C21 C22 C23 91.9(4)
O3 C22 C23 C25 61.6(3)
C21 C22 C23 C25 -53.6(4)
O3 C22 C23 C33 -56.9(4)
C21 C22 C23 C33 -172.2(3)
O3 C22 C23 C24 -176.0(2)
C21 C22 C23 C24 68.7(4)
C33 C23 C25 C26 74.8(3)
C24 C23 C25 C26 -163.7(3)
C22 C23 C25 C26 -43.3(4)
C33 C23 C25 C27 -55.3(3)
C24 C23 C25 C27 66.2(4)
C22 C23 C25 C27 -173.4(3)
O3 C19 C26 C25 -58.1(4)
C18 C19 C26 C25 -175.4(3)
C20 C19 C26 C25 53.8(4)
C23 C25 C26 C19 43.8(4)
C27 C25 C26 C19 172.2(3)
C23 C25 C27 C28 166.1(3)
C26 C25 C27 C28 38.4(4)
C23 C25 C27 C31 47.2(4)
C26 C25 C27 C31 -80.5(4)
C25 C27 C28 C29 -93.9(3)
C31 C27 C28 C29 32.3(4)
C27 C28 C29 C30 -13.2(4)
C28 C29 C30 C31 -11.7(4)
C29 C30 C31 C32 155.2(3)
C29 C30 C31 C34 -84.5(3)
C29 C30 C31 C27 31.6(3)
C28 C27 C31 C30 -39.4(3)
C25 C27 C31 C30 85.4(3)
C28 C27 C31 C32 -163.6(3)
C25 C27 C31 C32 -38.8(4)
C28 C27 C31 C34 76.2(3)
C25 C27 C31 C34 -159.0(3)
C30 C31 C32 O4 46.5(4)
C34 C31 C32 O4 -74.2(3)
C27 C31 C32 O4 164.7(3)
C30 C31 C32 C33 -77.5(4)
C34 C31 C32 C33 161.8(3)
C27 C31 C32 C33 40.7(4)
O4 C32 C33 C23 -176.6(3)
C31 C32 C33 C23 -52.7(4)
C25 C23 C33 C32 59.4(4)
C24 C23 C33 C32 -63.5(4)
C22 C23 C33 C32 178.2(3)

_cod_database_fobs_code 2241063
